data_7005586
loop_
_publ_author_name
'Cadierno, Victorio'
'D\'iez, Josefina'
'Garc\'ia-Alvarez, Joaqu\'in'
'Gimeno, Jos\'e'

_publ_section_title
;
 Silver(I) complexes of N-thiophosphorylated bis(iminophosphorane)
 ligands: from monomers to polymers.
;
_journal_issue 26
_journal_name_full 'Dalton transactions (Cambridge, England : 2003)'
_journal_page_first 2760
_journal_page_last 2769
_journal_paper_doi 10.1039/b703348f
_journal_year 2007
_chemical_compound_source synthesis
_chemical_formula_moiety 'C58 H48 Ag Fe N2 O4 P4 S2, F6 Sb, 2(C H2 Cl2)'
_chemical_formula_sum 'C60 H52 Ag Cl4 F6 Fe N2 O4 P4 S2 Sb'
_chemical_formula_weight 1594.31
_chemical_name_systematic
;
?
;
_space_group_IT_number 14
_symmetry_cell_setting monoclinic
_symmetry_space_group_name_Hall '-P 2ybc'
_symmetry_space_group_name_H-M 'P 1 21/c 1'
_atom_sites_solution_hydrogens geom
_atom_sites_solution_primary direct
_atom_sites_solution_secondary difmap
_audit_creation_method SHELXL-97
_cell_angle_alpha 90.00
_cell_angle_beta 102.802(1)
_cell_angle_gamma 90.00
_cell_formula_units_Z 4
_cell_length_a 17.9823(3)
_cell_length_b 15.1788(3)
_cell_length_c 24.4432(6)
_cell_measurement_reflns_used 10820
_cell_measurement_temperature 150(2)
_cell_volume 6505.9(2)
_computing_cell_refinement 'HKL Scalepack (Otwinowki & Minor 1997)'
_computing_data_collection 'Collet (Nonius BV, 1997-2000)'
_computing_data_reduction 'HKL Denzo and scalepack (Otwinowski & Minor 1997)'
_computing_molecular_graphics 'PLATON (Spek, 2006)'
_computing_publication_material 'SHELXL-97 (Sheldrick, 1997)'
_computing_structure_refinement 'SHELXL-97 (Sheldrick, 1997)'
_computing_structure_solution 'DIRDIF-99 (Beurskens, 1999)'
_diffrn_ambient_temperature 150(2)
_diffrn_detector_area_resol_mean 9
_diffrn_measured_fraction_theta_full 0.993
_diffrn_measured_fraction_theta_max 0.993
_diffrn_measurement_device '95 mm CCD camera on \k-goniostat'
_diffrn_measurement_device_type KappaCCD
_diffrn_measurement_method '\f and \w scan'
_diffrn_radiation_monochromator 'horizontally mounted graphite crystal'
_diffrn_radiation_source 'fine-focus sealed tube'
_diffrn_radiation_type CuK\a
_diffrn_radiation_wavelength 1.5418
_diffrn_reflns_av_R_equivalents 0.0965
_diffrn_reflns_av_sigmaI/netI 0.0590
_diffrn_reflns_limit_h_max 21
_diffrn_reflns_limit_h_min -21
_diffrn_reflns_limit_k_max 18
_diffrn_reflns_limit_k_min 0
_diffrn_reflns_limit_l_max 29
_diffrn_reflns_limit_l_min 0
_diffrn_reflns_number 74429
_diffrn_reflns_theta_full 68.53
_diffrn_reflns_theta_max 68.53
_diffrn_reflns_theta_min 2.52
_diffrn_standards_number 0
_exptl_absorpt_coefficient_mu 11.011
_exptl_absorpt_correction_T_max 1.512
_exptl_absorpt_correction_T_min 0.664
_exptl_absorpt_correction_type multi-scan
_exptl_absorpt_process_details
;
R.H. Blessing, Acta Cryst. (1995), A51, 33-38
;
_exptl_crystal_colour Yellow
_exptl_crystal_density_diffrn 1.628
_exptl_crystal_density_method 'not measured'
_exptl_crystal_description Prism
_exptl_crystal_F_000 3184
_exptl_crystal_size_max 0.25
_exptl_crystal_size_mid 0.10
_exptl_crystal_size_min 0.07
_refine_diff_density_max 3.238
_refine_diff_density_min -2.437
_refine_diff_density_rms 0.155
_refine_ls_extinction_coef 0.00016(3)
_refine_ls_extinction_expression Fc^*^=kFc[1+0.001xFc^2^\l^3^/sin(2\q)]^-1/4^
_refine_ls_extinction_method SHELXL
_refine_ls_goodness_of_fit_ref 1.069
_refine_ls_hydrogen_treatment constr
_refine_ls_matrix_type full
_refine_ls_number_parameters 768
_refine_ls_number_reflns 11918
_refine_ls_number_restraints 1
_refine_ls_restrained_S_all 1.069
_refine_ls_R_factor_all 0.0971
_refine_ls_R_factor_gt 0.0743
_refine_ls_shift/su_max 0.000
_refine_ls_shift/su_mean 0.000
_refine_ls_structure_factor_coef Fsqd
_refine_ls_weighting_details 'calc w=1/[\s^2^(Fo^2^)+(0.1231P)^2^+22.3918P] where P=(Fo^2^+2Fc^2^)/3'
_refine_ls_weighting_scheme calc
_refine_ls_wR_factor_gt 0.2007
_refine_ls_wR_factor_ref 0.2171
_reflns_number_gt 9020
_reflns_number_total 11918
_reflns_threshold_expression >2sigma(I)
_cod_data_source_file b703348f.txt
_cod_data_source_block 11b
_cod_depositor_comments
;
The following automatic conversions were performed:
'_symmetry_cell_setting' value 'Monoclinic' changed to 'monoclinic'
according to '/home/saulius/struct/CIF-dictionaries/cif_core.dic'
dictionary named 'cif_core.dic' version 2.4.1 from
2010-06-29.

'_exptl_absorpt_correction_type' value 'Multi-scan' changed
to 'multi-scan' according to
'/home/saulius/struct/CIF-dictionaries/cif_core.dic' dictionary named
'cif_core.dic' version 2.4.1 from 2010-06-29.

Automatic conversion script
Id: cif_fix_enum 1527 2010-12-29 10:47:43Z saulius 
;
_cod_original_sg_symbol_H-M 'P 21/C'
_cod_database_code 7005586

loop_
_symmetry_equiv_pos_as_xyz
'x, y, z'
'-x, y+1/2, -z+1/2'
'-x, -y, -z'
'x, -y-1/2, z-1/2'

loop_
_atom_site_label
_atom_site_type_symbol
_atom_site_fract_x
_atom_site_fract_y
_atom_site_fract_z
_atom_site_U_iso_or_equiv
_atom_site_adp_type
_atom_site_occupancy
_atom_site_symmetry_multiplicity
_atom_site_calc_flag
_atom_site_refinement_flags
_atom_site_disorder_assembly
_atom_site_disorder_group
C1 C -0.1838(4) 0.0007(5) -0.0480(3) 0.0347(15) Uani 1 1 d . . .
C2 C -0.1581(4) -0.0615(5) -0.0796(3) 0.0418(17) Uani 1 1 d . . .
H2 H -0.1433 -0.0456 -0.1124 0.050 Uiso 1 1 calc R . .
C3 C -0.1545(4) -0.1489(5) -0.0623(4) 0.051(2) Uani 1 1 d . . .
H3 H -0.1373 -0.1917 -0.0838 0.061 Uiso 1 1 calc R . .
C4 C -0.1760(4) -0.1726(5) -0.0138(4) 0.050(2) Uani 1 1 d . . .
H4 H -0.1723 -0.2309 -0.0019 0.060 Uiso 1 1 calc R . .
C5 C -0.2027(5) -0.1099(6) 0.0165(4) 0.055(2) Uani 1 1 d . . .
H5 H -0.2180 -0.1263 0.0490 0.066 Uiso 1 1 calc R . .
C6 C -0.2078(5) -0.0216(5) 0.0003(3) 0.0466(18) Uani 1 1 d . . .
H6 H -0.2266 0.0208 0.0211 0.056 Uiso 1 1 calc R . .
C7 C -0.1160(4) 0.2394(5) 0.0553(3) 0.0360(15) Uani 1 1 d . . .
C8 C -0.0451(5) 0.2303(6) 0.0892(3) 0.052(2) Uani 1 1 d . . .
H8 H -0.0175 0.1786 0.0889 0.063 Uiso 1 1 calc R . .
C9 C -0.0151(5) 0.2995(7) 0.1241(4) 0.064(3) Uani 1 1 d . . .
H9 H 0.0329 0.2939 0.1478 0.077 Uiso 1 1 calc R . .
C10 C -0.0557(5) 0.3765(7) 0.1242(4) 0.058(2) Uani 1 1 d . . .
H10 H -0.0345 0.4231 0.1471 0.070 Uiso 1 1 calc R . .
C11 C -0.1276(5) 0.3843(6) 0.0903(3) 0.0493(19) Uani 1 1 d . . .
H11 H -0.1556 0.4356 0.0911 0.059 Uiso 1 1 calc R . .
C12 C -0.1583(4) 0.3157(5) 0.0550(3) 0.0418(17) Uani 1 1 d . . .
H12 H -0.2065 0.3208 0.0315 0.050 Uiso 1 1 calc R . .
C13 C -0.0372(4) 0.3453(4) -0.0902(3) 0.0364(15) Uani 1 1 d . . .
C14 C -0.0171(4) 0.3784(5) -0.0359(3) 0.0449(18) Uani 1 1 d . . .
H14 H -0.0539 0.3841 -0.0148 0.054 Uiso 1 1 calc R . .
C15 C 0.0572(5) 0.4029(5) -0.0131(4) 0.053(2) Uani 1 1 d . . .
H15 H 0.0704 0.4246 0.0234 0.064 Uiso 1 1 calc R . .
C16 C 0.1114(5) 0.3951(6) -0.0442(4) 0.060(2) Uani 1 1 d . . .
H16 H 0.1614 0.4114 -0.0286 0.072 Uiso 1 1 calc R . .
C17 C 0.0927(5) 0.3636(7) -0.0982(5) 0.065(3) Uani 1 1 d . . .
H17 H 0.1299 0.3595 -0.1191 0.078 Uiso 1 1 calc R . .
C18 C 0.0185(4) 0.3379(5) -0.1214(4) 0.0476(19) Uani 1 1 d . . .
H18 H 0.0060 0.3158 -0.1578 0.057 Uiso 1 1 calc R . .
C19 C -0.1903(4) 0.4119(4) -0.1275(3) 0.0345(15) Uani 1 1 d . . .
C20 C -0.1585(5) 0.4884(5) -0.1434(4) 0.051(2) Uani 1 1 d . . .
H20 H -0.1077 0.4893 -0.1460 0.061 Uiso 1 1 calc R . .
C21 C -0.2033(5) 0.5637(6) -0.1553(4) 0.058(2) Uani 1 1 d . . .
H21 H -0.1821 0.6151 -0.1658 0.070 Uiso 1 1 calc R . .
C22 C -0.2761(6) 0.5628(6) -0.1519(4) 0.057(2) Uani 1 1 d . . .
H22 H -0.3052 0.6137 -0.1603 0.068 Uiso 1 1 calc R . .
C23 C -0.3096(5) 0.4866(6) -0.1358(3) 0.053(2) Uani 1 1 d . . .
H23 H -0.3607 0.4865 -0.1338 0.064 Uiso 1 1 calc R . .
C24 C -0.2658(4) 0.4113(5) -0.1230(3) 0.0376(15) Uani 1 1 d . . .
H24 H -0.2868 0.3606 -0.1113 0.045 Uiso 1 1 calc R . .
C25 C -0.1401(4) 0.2657(5) -0.1847(3) 0.0341(15) Uani 1 1 d . . .
C26 C -0.1269(4) 0.1748(5) -0.1954(3) 0.0415(17) Uani 1 1 d . . .
H26 H -0.1150 0.1304 -0.1687 0.050 Uiso 1 1 calc R . .
C27 C -0.1354(4) 0.1648(5) -0.2541(3) 0.0445(18) Uani 1 1 d . . .
H27 H -0.1300 0.1125 -0.2727 0.053 Uiso 1 1 calc R . .
C28 C -0.1533(4) 0.2473(5) -0.2795(3) 0.0416(17) Uani 1 1 d . . .
H28 H -0.1617 0.2587 -0.3178 0.050 Uiso 1 1 calc R . .
C29 C -0.1566(4) 0.3102(5) -0.2377(3) 0.0375(16) Uani 1 1 d . . .
H29 H -0.1676 0.3698 -0.2435 0.045 Uiso 1 1 calc R . .
C30 C -0.3169(4) 0.1950(6) -0.1908(3) 0.0452(18) Uani 1 1 d . . .
H30 H -0.3113 0.2001 -0.1522 0.054 Uiso 1 1 calc R . .
C31 C -0.3063(4) 0.1175(5) -0.2193(3) 0.0456(18) Uani 1 1 d . . .
H31 H -0.2924 0.0630 -0.2028 0.055 Uiso 1 1 calc R . .
C32 C -0.3203(4) 0.1362(5) -0.2780(3) 0.0428(17) Uani 1 1 d . . .
H32 H -0.3170 0.0965 -0.3064 0.051 Uiso 1 1 calc R . .
C33 C -0.3403(4) 0.2271(5) -0.2850(3) 0.0348(15) Uani 1 1 d . . .
C34 C -0.3376(4) 0.2645(5) -0.2304(3) 0.0360(15) Uani 1 1 d . . .
H34 H -0.3475 0.3227 -0.2226 0.043 Uiso 1 1 calc R . .
C35 C -0.4678(4) 0.3048(5) -0.3628(3) 0.0366(15) Uani 1 1 d . . .
C36 C -0.5012(4) 0.3494(5) -0.4126(3) 0.0465(18) Uani 1 1 d . . .
H36 H -0.4719 0.3671 -0.4376 0.056 Uiso 1 1 calc R . .
C37 C -0.5793(5) 0.3666(6) -0.4234(4) 0.059(2) Uani 1 1 d . . .
H37 H -0.6026 0.3953 -0.4564 0.071 Uiso 1 1 calc R . .
C38 C -0.6218(5) 0.3419(7) -0.3865(5) 0.067(3) Uani 1 1 d . . .
H38 H -0.6735 0.3552 -0.3940 0.081 Uiso 1 1 calc R . .
C39 C -0.5890(5) 0.2971(7) -0.3379(4) 0.061(2) Uani 1 1 d . . .
H39 H -0.6186 0.2798 -0.3131 0.074 Uiso 1 1 calc R . .
C40 C -0.5119(4) 0.2782(5) -0.3263(3) 0.0451(18) Uani 1 1 d . . .
H40 H -0.4897 0.2476 -0.2938 0.054 Uiso 1 1 calc R . .
C41 C -0.3217(4) 0.3897(5) -0.3439(3) 0.0347(15) Uani 1 1 d . . .
C42 C -0.3486(5) 0.4555(5) -0.3136(3) 0.0476(18) Uani 1 1 d . . .
H42 H -0.3904 0.4451 -0.2979 0.057 Uiso 1 1 calc R . .
C43 C -0.3120(5) 0.5371(6) -0.3070(4) 0.055(2) Uani 1 1 d . . .
H43 H -0.3301 0.5817 -0.2874 0.066 Uiso 1 1 calc R . .
C44 C -0.2501(5) 0.5519(6) -0.3292(4) 0.056(2) Uani 1 1 d . . .
H44 H -0.2248 0.6057 -0.3235 0.067 Uiso 1 1 calc R . .
C45 C -0.2249(5) 0.4870(5) -0.3601(3) 0.0473(19) Uani 1 1 d . . .
H45 H -0.1834 0.4979 -0.3760 0.057 Uiso 1 1 calc R . .
C46 C -0.2604(4) 0.4060(5) -0.3675(3) 0.0394(16) Uani 1 1 d . . .
H46 H -0.2430 0.3626 -0.3885 0.047 Uiso 1 1 calc R . .
C47 C -0.3183(4) -0.0108(5) -0.4427(3) 0.0375(16) Uani 1 1 d . . .
C48 C -0.3167(5) -0.0771(5) -0.4044(3) 0.0494(19) Uani 1 1 d . . .
H48 H -0.3124 -0.0643 -0.3666 0.059 Uiso 1 1 calc R . .
C49 C -0.3215(5) -0.1636(5) -0.4230(4) 0.053(2) Uani 1 1 d . . .
H49 H -0.3214 -0.2091 -0.3975 0.064 Uiso 1 1 calc R . .
C50 C -0.3265(4) -0.1832(5) -0.4785(4) 0.049(2) Uani 1 1 d . . .
H50 H -0.3297 -0.2414 -0.4906 0.059 Uiso 1 1 calc R . .
C51 C -0.3266(4) -0.1157(5) -0.5158(3) 0.0473(19) Uani 1 1 d . . .
H51 H -0.3299 -0.1286 -0.5534 0.057 Uiso 1 1 calc R . .
C52 C -0.3219(4) -0.0284(5) -0.4983(3) 0.0406(16) Uani 1 1 d . . .
H52 H -0.3212 0.0170 -0.5237 0.049 Uiso 1 1 calc R . .
C53 C -0.4050(4) 0.2454(5) -0.5274(3) 0.0388(16) Uani 1 1 d . . .
C54 C -0.4818(5) 0.2466(7) -0.5518(4) 0.073(3) Uani 1 1 d . . .
H54 H -0.5129 0.1991 -0.5481 0.088 Uiso 1 1 calc R . .
C55 C -0.5118(6) 0.3217(7) -0.5824(5) 0.084(4) Uani 1 1 d . . .
H55 H -0.5635 0.3236 -0.5991 0.101 Uiso 1 1 calc R . .
C56 C -0.4664(6) 0.3923(6) -0.5880(4) 0.064(2) Uani 1 1 d . . .
H56 H -0.4870 0.4416 -0.6084 0.077 Uiso 1 1 calc R . .
C57 C -0.3900(5) 0.3888(6) -0.5631(4) 0.056(2) Uani 1 1 d . . .
H57 H -0.3588 0.4362 -0.5670 0.067 Uiso 1 1 calc R . .
C58 C -0.3587(5) 0.3159(6) -0.5322(4) 0.051(2) Uani 1 1 d . . .
H58 H -0.3071 0.3147 -0.5149 0.062 Uiso 1 1 calc R . .
C59 C 0.0206(8) -0.0425(13) 0.7902(8) 0.144(8) Uani 1 1 d . . .
H59A H 0.0538 -0.0936 0.7961 0.172 Uiso 1 1 calc R . .
H59B H -0.0297 -0.0626 0.7713 0.172 Uiso 1 1 calc R . .
C60 C 0.5505(6) -0.0366(8) 0.7103(6) 0.085(3) Uani 1 1 d . . .
H60A H 0.5692 -0.0050 0.6816 0.102 Uiso 1 1 calc R . .
H60B H 0.5943 -0.0562 0.7384 0.102 Uiso 1 1 calc R . .
Ag1 Ag 0.0000 0.0000 0.0000 0.0361(2) Uani 1 2 d S . .
Ag2 Ag -0.5000 0.0000 -0.5000 0.0387(2) Uani 1 2 d S . .
Cl1 Cl 0.0494(3) 0.0203(4) 0.75094(15) 0.160(2) Uani 1 1 d . . .
Cl2 Cl 0.01449(19) 0.0001(2) 0.85820(14) 0.0905(9) Uani 1 1 d . . .
Cl3 Cl 0.49596(18) 0.0353(2) 0.74178(15) 0.0979(10) Uani 1 1 d . . .
Cl4 Cl 0.49921(17) -0.1276(2) 0.68047(14) 0.0915(9) Uani 1 1 d . . .
F5 F -0.2410(6) 0.7564(8) -0.1945(5) 0.182(6) Uani 1 1 d . A .
F3 F -0.2648(5) 0.9097(6) -0.2154(7) 0.207(7) Uani 1 1 d . A .
Fe1 Fe -0.23421(6) 0.21335(7) -0.23542(4) 0.0313(3) Uani 1 1 d . . .
N1 N -0.1676(3) 0.2507(4) -0.0753(2) 0.0311(12) Uani 1 1 d . . .
N2 N -0.3403(3) 0.2317(4) -0.3995(2) 0.0333(12) Uani 1 1 d . . .
O1 O -0.1916(2) 0.0879(3) -0.06710(18) 0.0333(10) Uani 1 1 d . . .
O2 O -0.1488(2) 0.1705(3) 0.01963(18) 0.0333(10) Uani 1 1 d . . .
O3 O -0.3098(2) 0.0761(3) -0.42194(19) 0.0351(10) Uani 1 1 d . . .
O4 O -0.3721(3) 0.1691(3) -0.49933(19) 0.0361(11) Uani 1 1 d . . .
Sb1 Sb -0.21249(4) 0.83046(5) -0.24421(3) 0.0654(2) Uani 1 1 d . . .
P1 P -0.13455(9) 0.31234(11) -0.11700(7) 0.0300(4) Uani 1 1 d . . .
P2 P -0.13409(9) 0.16515(11) -0.04275(7) 0.0302(4) Uani 1 1 d . . .
P3 P -0.36686(9) 0.28314(11) -0.35021(7) 0.0303(4) Uani 1 1 d . . .
P4 P -0.37380(9) 0.14983(11) -0.43551(7) 0.0307(4) Uani 1 1 d . . .
S1 S -0.02584(9) 0.14002(12) -0.04245(7) 0.0364(4) Uani 1 1 d . . .
S2 S -0.47440(9) 0.10598(12) -0.42680(8) 0.0412(4) Uani 1 1 d . . .
F1 F -0.1806(5) 0.8980(12) -0.2795(7) 0.267(10) Uani 1 1 d . A .
F2 F -0.1242(5) 0.8562(10) -0.1936(4) 0.177(5) Uani 1 1 d . A .
F6B F -0.1473(10) 0.7267(11) -0.2479(7) 0.113(3) Uiso 0.50 1 d PU A 1
F4 F -0.3001(8) 0.8056(13) -0.2930(4) 0.260(10) Uani 1 1 d . A .
F6A F -0.1845(10) 0.7653(11) -0.2979(7) 0.113(3) Uiso 0.50 1 d PU A 2

loop_
_atom_site_aniso_label
_atom_site_aniso_U_11
_atom_site_aniso_U_22
_atom_site_aniso_U_33
_atom_site_aniso_U_23
_atom_site_aniso_U_13
_atom_site_aniso_U_12
C1 0.024(3) 0.037(4) 0.041(4) 0.002(3) 0.002(3) -0.002(3)
C2 0.031(3) 0.049(5) 0.044(4) -0.004(3) 0.006(3) -0.001(3)
C3 0.030(4) 0.042(5) 0.078(6) -0.008(4) 0.006(4) 0.005(3)
C4 0.042(4) 0.035(4) 0.064(5) 0.012(4) -0.007(4) -0.006(3)
C5 0.066(5) 0.050(5) 0.051(5) 0.007(4) 0.013(4) -0.011(4)
C6 0.057(5) 0.039(4) 0.047(4) 0.003(3) 0.019(4) -0.005(4)
C7 0.033(3) 0.044(4) 0.030(3) 0.003(3) 0.007(3) -0.003(3)
C8 0.041(4) 0.065(6) 0.044(4) -0.007(4) -0.004(3) 0.010(4)
C9 0.041(4) 0.091(7) 0.052(5) -0.016(5) -0.007(4) -0.003(5)
C10 0.048(5) 0.069(6) 0.059(5) -0.021(5) 0.017(4) -0.016(4)
C11 0.053(5) 0.047(5) 0.052(5) -0.006(4) 0.019(4) -0.003(4)
C12 0.035(4) 0.047(4) 0.045(4) 0.004(3) 0.013(3) 0.000(3)
C13 0.032(3) 0.029(4) 0.046(4) 0.007(3) 0.003(3) 0.003(3)
C14 0.037(4) 0.040(4) 0.055(5) 0.003(3) 0.003(3) -0.003(3)
C15 0.044(4) 0.042(5) 0.064(5) 0.001(4) -0.011(4) -0.008(4)
C16 0.044(5) 0.044(5) 0.081(6) 0.016(5) -0.010(4) -0.014(4)
C17 0.029(4) 0.071(6) 0.098(8) 0.018(6) 0.019(4) 0.003(4)
C18 0.033(4) 0.053(5) 0.056(5) 0.011(4) 0.007(3) 0.001(3)
C19 0.039(4) 0.031(4) 0.030(3) -0.002(3) -0.001(3) 0.004(3)
C20 0.056(5) 0.038(4) 0.059(5) 0.012(4) 0.013(4) 0.003(4)
C21 0.066(6) 0.040(5) 0.069(6) 0.012(4) 0.014(5) 0.007(4)
C22 0.075(6) 0.038(5) 0.052(5) 0.006(4) 0.002(4) 0.020(4)
C23 0.048(5) 0.065(6) 0.043(4) -0.003(4) 0.004(4) 0.022(4)
C24 0.039(4) 0.038(4) 0.034(3) -0.002(3) 0.004(3) 0.006(3)
C25 0.027(3) 0.042(4) 0.031(3) -0.001(3) 0.003(3) 0.004(3)
C26 0.044(4) 0.040(4) 0.041(4) 0.004(3) 0.011(3) 0.013(3)
C27 0.044(4) 0.050(5) 0.040(4) -0.007(3) 0.009(3) 0.017(3)
C28 0.031(3) 0.059(5) 0.036(4) 0.006(3) 0.008(3) 0.007(3)
C29 0.030(3) 0.051(4) 0.031(3) 0.005(3) 0.005(3) -0.001(3)
C30 0.039(4) 0.057(5) 0.037(4) 0.003(4) 0.005(3) -0.013(4)
C31 0.050(4) 0.036(4) 0.045(4) 0.008(3) -0.002(3) -0.008(3)
C32 0.048(4) 0.036(4) 0.044(4) -0.004(3) 0.009(3) -0.009(3)
C33 0.032(3) 0.041(4) 0.032(3) -0.003(3) 0.007(3) -0.007(3)
C34 0.030(3) 0.038(4) 0.040(4) -0.002(3) 0.007(3) 0.001(3)
C35 0.031(3) 0.033(4) 0.043(4) -0.010(3) 0.002(3) 0.004(3)
C36 0.035(4) 0.043(4) 0.055(5) -0.004(4) -0.003(3) 0.005(3)
C37 0.045(5) 0.049(5) 0.074(6) -0.018(4) -0.008(4) 0.014(4)
C38 0.024(4) 0.071(6) 0.101(8) -0.034(6) -0.001(4) 0.008(4)
C39 0.034(4) 0.070(6) 0.080(6) -0.021(5) 0.013(4) -0.003(4)
C40 0.029(3) 0.050(5) 0.057(5) -0.012(4) 0.012(3) -0.003(3)
C41 0.034(3) 0.036(4) 0.031(3) -0.004(3) 0.001(3) -0.001(3)
C42 0.046(4) 0.043(5) 0.055(5) -0.006(4) 0.014(4) 0.002(3)
C43 0.069(6) 0.039(5) 0.055(5) -0.014(4) 0.008(4) -0.002(4)
C44 0.068(6) 0.038(5) 0.057(5) -0.003(4) 0.005(4) -0.017(4)
C45 0.055(5) 0.043(5) 0.042(4) 0.000(3) 0.007(4) -0.013(4)
C46 0.037(4) 0.046(4) 0.032(3) 0.000(3) 0.001(3) -0.002(3)
C47 0.023(3) 0.040(4) 0.047(4) -0.008(3) 0.002(3) -0.001(3)
C48 0.058(5) 0.042(5) 0.046(4) -0.001(4) 0.006(4) 0.006(4)
C49 0.058(5) 0.034(4) 0.061(5) 0.005(4) 0.000(4) 0.004(4)
C50 0.040(4) 0.036(4) 0.068(5) -0.011(4) 0.003(4) 0.005(3)
C51 0.039(4) 0.048(5) 0.054(5) -0.019(4) 0.006(3) 0.003(3)
C52 0.034(4) 0.038(4) 0.050(4) -0.005(3) 0.009(3) 0.003(3)
C53 0.042(4) 0.037(4) 0.036(4) -0.003(3) 0.005(3) -0.001(3)
C54 0.044(5) 0.071(7) 0.088(7) 0.022(6) -0.022(5) -0.017(5)
C55 0.056(6) 0.083(8) 0.094(8) 0.039(6) -0.024(5) 0.003(5)
C56 0.070(6) 0.051(5) 0.064(6) 0.013(4) -0.001(5) 0.006(5)
C57 0.049(5) 0.044(5) 0.074(6) 0.008(4) 0.010(4) 0.002(4)
C58 0.037(4) 0.055(5) 0.061(5) 0.005(4) 0.010(4) 0.004(4)
C59 0.076(9) 0.179(17) 0.194(18) -0.096(15) 0.070(11) -0.043(10)
C60 0.055(6) 0.094(8) 0.108(9) 0.012(7) 0.024(6) -0.016(6)
Ag1 0.0310(4) 0.0352(4) 0.0412(4) 0.0073(3) 0.0063(3) 0.0071(3)
Ag2 0.0331(4) 0.0359(4) 0.0439(4) -0.0094(3) 0.0017(3) -0.0060(3)
Cl1 0.136(3) 0.276(6) 0.071(2) 0.046(3) 0.028(2) 0.110(4)
Cl2 0.0867(19) 0.110(2) 0.0830(18) 0.0006(16) 0.0366(16) 0.0227(17)
Cl3 0.0715(17) 0.118(3) 0.114(2) -0.012(2) 0.0405(17) -0.0265(17)
Cl4 0.0690(16) 0.092(2) 0.111(2) 0.0048(17) 0.0145(15) -0.0200(15)
F5 0.120(7) 0.185(10) 0.264(13) 0.151(10) 0.088(8) 0.050(7)
F3 0.097(6) 0.094(6) 0.45(2) -0.006(9) 0.108(10) 0.036(5)
Fe1 0.0309(5) 0.0314(6) 0.0309(5) -0.0004(4) 0.0054(4) 0.0017(4)
N1 0.027(3) 0.035(3) 0.031(3) 0.005(2) 0.005(2) 0.002(2)
N2 0.028(3) 0.035(3) 0.035(3) -0.008(2) 0.003(2) -0.005(2)
O1 0.032(2) 0.032(3) 0.033(2) 0.0022(19) 0.0011(18) -0.0013(19)
O2 0.031(2) 0.038(3) 0.032(2) -0.0010(19) 0.0085(18) -0.0035(19)
O3 0.030(2) 0.035(3) 0.038(2) -0.008(2) 0.0015(19) 0.0026(19)
O4 0.037(2) 0.034(3) 0.037(2) -0.006(2) 0.008(2) 0.000(2)
Sb1 0.0749(5) 0.0631(4) 0.0608(4) -0.0007(3) 0.0209(3) 0.0030(3)
P1 0.0238(7) 0.0343(9) 0.0304(8) 0.0041(7) 0.0029(6) 0.0012(6)
P2 0.0248(8) 0.0335(9) 0.0314(8) 0.0049(7) 0.0045(6) 0.0012(6)
P3 0.0253(8) 0.0317(9) 0.0328(8) -0.0046(7) 0.0039(6) -0.0018(6)
P4 0.0250(8) 0.0333(9) 0.0323(8) -0.0067(7) 0.0031(6) -0.0023(7)
S1 0.0258(7) 0.0367(9) 0.0466(9) 0.0120(7) 0.0078(7) 0.0061(7)
S2 0.0304(8) 0.0456(10) 0.0484(10) -0.0164(8) 0.0105(7) -0.0091(7)
F1 0.078(6) 0.41(2) 0.329(18) -0.209(18) 0.083(9) -0.132(10)
F2 0.071(5) 0.376(18) 0.088(5) -0.008(8) 0.024(4) -0.012(7)
F4 0.192(11) 0.50(3) 0.081(6) -0.017(10) 0.005(6) -0.222(15)

loop_
_atom_type_symbol
_atom_type_description
_atom_type_scat_dispersion_real
_atom_type_scat_dispersion_imag
_atom_type_scat_source
C C 0.0181 0.0091 'International Tables Vol C Tables 4.2.6.8 and 6.1.1.4'
H H 0.0000 0.0000 'International Tables Vol C Tables 4.2.6.8 and 6.1.1.4'
Ag Ag 0.1306 4.2820 'International Tables Vol C Tables 4.2.6.8 and 6.1.1.4'
Cl Cl 0.3639 0.7018 'International Tables Vol C Tables 4.2.6.8 and 6.1.1.4'
F F 0.0727 0.0534 'International Tables Vol C Tables 4.2.6.8 and 6.1.1.4'
Fe Fe -1.1336 3.1974 'International Tables Vol C Tables 4.2.6.8 and 6.1.1.4'
N N 0.0311 0.0180 'International Tables Vol C Tables 4.2.6.8 and 6.1.1.4'
O O 0.0492 0.0322 'International Tables Vol C Tables 4.2.6.8 and 6.1.1.4'
Sb Sb -0.0562 5.8946 'International Tables Vol C Tables 4.2.6.8 and 6.1.1.4'
P P 0.2955 0.4335 'International Tables Vol C Tables 4.2.6.8 and 6.1.1.4'
S S 0.3331 0.5567 'International Tables Vol C Tables 4.2.6.8 and 6.1.1.4'

loop_
_geom_angle_atom_site_label_1
_geom_angle_atom_site_label_2
_geom_angle_atom_site_label_3
_geom_angle
_geom_angle_site_symmetry_1
_geom_angle_site_symmetry_3
_geom_angle_publ_flag
C2 C1 C6 121.4(7) . . ?
C2 C1 O1 119.2(6) . . ?
C6 C1 O1 119.2(6) . . ?
C1 C2 C3 119.2(8) . . ?
C4 C3 C2 120.6(8) . . ?
C5 C4 C3 119.3(8) . . ?
C4 C5 C6 121.7(8) . . ?
C1 C6 C5 117.7(8) . . ?
C8 C7 C12 121.8(7) . . ?
C8 C7 O2 120.6(7) . . ?
C12 C7 O2 117.7(6) . . ?
C7 C8 C9 118.8(8) . . ?
C10 C9 C8 120.6(8) . . ?
C9 C10 C11 119.9(8) . . ?
C10 C11 C12 120.1(8) . . ?
C7 C12 C11 118.8(7) . . ?
C14 C13 C18 119.0(7) . . ?
C14 C13 P1 118.4(6) . . ?
C18 C13 P1 122.6(6) . . ?
C15 C14 C13 120.5(8) . . ?
C16 C15 C14 119.8(8) . . ?
C15 C16 C17 120.8(8) . . ?
C16 C17 C18 120.0(9) . . ?
C17 C18 C13 119.8(8) . . ?
C24 C19 C20 120.0(7) . . ?
C24 C19 P1 120.5(5) . . ?
C20 C19 P1 119.4(6) . . ?
C19 C20 C21 119.4(8) . . ?
C22 C21 C20 120.7(9) . . ?
C21 C22 C23 121.1(8) . . ?
C24 C23 C22 119.1(8) . . ?
C23 C24 C19 119.6(7) . . ?
C29 C25 C26 107.4(6) . . ?
C29 C25 P1 127.6(6) . . ?
C26 C25 P1 125.0(5) . . ?
C29 C25 Fe1 69.7(4) . . ?
C26 C25 Fe1 70.2(4) . . ?
P1 C25 Fe1 126.2(4) . . ?
C27 C26 C25 107.6(6) . . ?
C27 C26 Fe1 70.6(4) . . ?
C25 C26 Fe1 68.6(4) . . ?
C28 C27 C26 108.4(7) . . ?
C28 C27 Fe1 69.8(4) . . ?
C26 C27 Fe1 69.1(4) . . ?
C27 C28 C29 109.0(6) . . ?
C27 C28 Fe1 70.4(4) . . ?
C29 C28 Fe1 69.0(4) . . ?
C28 C29 C25 107.6(7) . . ?
C28 C29 Fe1 70.7(4) . . ?
C25 C29 Fe1 69.0(4) . . ?
C31 C30 C34 109.1(7) . . ?
C31 C30 Fe1 69.8(5) . . ?
C34 C30 Fe1 69.4(4) . . ?
C30 C31 C32 108.7(7) . . ?
C30 C31 Fe1 70.2(4) . . ?
C32 C31 Fe1 69.1(4) . . ?
C33 C32 C31 107.1(7) . . ?
C33 C32 Fe1 69.3(4) . . ?
C31 C32 Fe1 69.8(4) . . ?
C32 C33 C34 108.4(6) . . ?
C32 C33 P3 125.4(5) . . ?
C34 C33 P3 126.1(6) . . ?
C32 C33 Fe1 69.6(4) . . ?
C34 C33 Fe1 69.8(4) . . ?
P3 C33 Fe1 127.9(4) . . ?
C30 C34 C33 106.7(7) . . ?
C30 C34 Fe1 69.8(4) . . ?
C33 C34 Fe1 68.8(4) . . ?
C40 C35 C36 120.4(7) . . ?
C40 C35 P3 122.5(6) . . ?
C36 C35 P3 117.1(6) . . ?
C37 C36 C35 118.2(8) . . ?
C38 C37 C36 120.8(9) . . ?
C37 C38 C39 120.8(8) . . ?
C38 C39 C40 119.8(9) . . ?
C35 C40 C39 120.0(8) . . ?
C46 C41 C42 120.0(7) . . ?
C46 C41 P3 120.9(5) . . ?
C42 C41 P3 119.1(6) . . ?
C41 C42 C43 119.2(8) . . ?
C44 C43 C42 120.5(8) . . ?
C43 C44 C45 119.9(8) . . ?
C44 C45 C46 120.7(8) . . ?
C41 C46 C45 119.7(7) . . ?
C48 C47 C52 121.5(7) . . ?
C48 C47 O3 117.3(7) . . ?
C52 C47 O3 121.0(7) . . ?
C47 C48 C49 118.8(8) . . ?
C50 C49 C48 121.0(8) . . ?
C51 C50 C49 119.1(7) . . ?
C50 C51 C52 121.1(8) . . ?
C47 C52 C51 118.5(8) . . ?
C58 C53 C54 121.3(8) . . ?
C58 C53 O4 119.0(6) . . ?
C54 C53 O4 119.6(7) . . ?
C53 C54 C55 118.2(9) . . ?
C56 C55 C54 121.4(9) . . ?
C55 C56 C57 118.9(8) . . ?
C56 C57 C58 121.2(8) . . ?
C53 C58 C57 119.1(8) . . ?
Cl1 C59 Cl2 117(1) . . ?
Cl4 C60 Cl3 112.6(6) . . ?
S1 Ag1 S1 180. 3 . .
. ? S2 Ag2 S2 180.3_454 ?
C25 Fe1 C33 150.6(3) . . ?
C25 Fe1 C32 167.7(3) . . ?
C33 Fe1 C32 41.1(3) . . ?
C25 Fe1 C29 41.3(3) . . ?
C33 Fe1 C29 117.9(3) . . ?
C32 Fe1 C29 148.2(3) . . ?
C25 Fe1 C31 129.9(3) . . ?
C33 Fe1 C31 68.7(3) . . ?
C32 Fe1 C31 41.0(3) . . ?
C29 Fe1 C31 170.7(3) . . ?
C25 Fe1 C34 117.6(3) . . ?
C33 Fe1 C34 41.4(3) . . ?
C32 Fe1 C34 69.5(3) . . ?
C29 Fe1 C34 111.4(3) . . ?
C31 Fe1 C34 68.6(3) . . ?
C25 Fe1 C26 41.2(3) . . ?
C33 Fe1 C26 167.5(3) . . ?
C32 Fe1 C26 127.6(3) . . ?
C29 Fe1 C26 68.9(3) . . ?
C31 Fe1 C26 106.0(3) . . ?
C34 Fe1 C26 148.7(3) . . ?
C25 Fe1 C30 109.6(3) . . ?
C33 Fe1 C30 68.6(3) . . ?
C32 Fe1 C30 68.6(3) . . ?
C29 Fe1 C30 134.1(3) . . ?
C31 Fe1 C30 40.1(3) . . ?
C34 Fe1 C30 40.8(3) . . ?
C26 Fe1 C30 115.2(3) . . ?
C25 Fe1 C28 68.3(3) . . ?
C33 Fe1 C28 109.9(3) . . ?
C32 Fe1 C28 114.9(3) . . ?
C29 Fe1 C28 40.2(3) . . ?
C31 Fe1 C28 146.2(3) . . ?
C34 Fe1 C28 133.9(3) . . ?
C26 Fe1 C28 67.7(3) . . ?
C30 Fe1 C28 173.3(3) . . ?
C25 Fe1 C27 68.4(3) . . ?
C33 Fe1 C27 130.2(3) . . ?
C32 Fe1 C27 106.0(3) . . ?
C29 Fe1 C27 67.9(3) . . ?
C31 Fe1 C27 113.7(3) . . ?
C34 Fe1 C27 170.8(3) . . ?
C26 Fe1 C27 40.3(3) . . ?
C30 Fe1 C27 146.1(3) . . ?
C28 Fe1 C27 39.8(3) . . ?
P2 N1 P1 130.9(4) . . ?
P4 N2 P3 132.3(4) . . ?
C1 O1 P2 124.3(4) . . ?
C7 O2 P2 119.5(4) . . ?
C47 O3 P4 124.7(4) . . ?
C53 O4 P4 122.2(4) . . ?
F1 Sb1 F3 93.9(7) . . ?
F1 Sb1 F4 98.7(6) . . ?
F3 Sb1 F4 86.6(8) . . ?
F1 Sb1 F6A 75.9(7) . . ?
F3 Sb1 F6A 157.4(8) . . ?
F4 Sb1 F6A 75.3(8) . . ?
F1 Sb1 F5 172.3(6) . . ?
F3 Sb1 F5 84.2(6) . . ?
F4 Sb1 F5 88.7(6) . . ?
F6A Sb1 F5 108.4(7) . . ?
F1 Sb1 F2 81.9(6) . . ?
F3 Sb1 F2 92.6(6) . . ?
F4 Sb1 F2 179.0(5) . . ?
F6A Sb1 F2 105.6(6) . . ?
F5 Sb1 F2 90.7(5) . . ?
F1 Sb1 F6B 102.0(7) . . ?
F3 Sb1 F6B 159.0(7) . . ?
F4 Sb1 F6B 104.2(8) . . ?
F6A Sb1 F6B 42.7(6) . . ?
F5 Sb1 F6B 78.2(6) . . ?
F2 Sb1 F6B 76.5(6) . . ?
N1 P1 C25 114.1(3) . . ?
N1 P1 C13 113.7(3) . . ?
C25 P1 C13 107.4(3) . . ?
N1 P1 C19 108.0(3) . . ?
C25 P1 C19 106.6(3) . . ?
C13 P1 C19 106.5(3) . . ?
N1 P2 O1 106.0(3) . . ?
N1 P2 O2 108.3(3) . . ?
O1 P2 O2 99.3(2) . . ?
N1 P2 S1 115.3(2) . . ?
O1 P2 S1 114.6(2) . . ?
O2 P2 S1 111.97(18) . . ?
N2 P3 C33 112.2(3) . . ?
N2 P3 C41 107.5(3) . . ?
C33 P3 C41 109.0(3) . . ?
N2 P3 C35 114.8(3) . . ?
C33 P3 C35 107.5(3) . . ?
C41 P3 C35 105.6(3) . . ?
N2 P4 O3 105.8(3) . . ?
N2 P4 O4 108.5(3) . . ?
O3 P4 O4 99.4(3) . . ?
N2 P4 S2 116.9(2) . . ?
O3 P4 S2 112.2(2) . . ?
O4 P4 S2 112.48(19) . . ?
P2 S1 Ag1 105.77(9) . . ?
P4 S2 Ag2 100.11(8) . . ?

loop_
_geom_bond_atom_site_label_1
_geom_bond_atom_site_label_2
_geom_bond_distance
_geom_bond_site_symmetry_2
_geom_bond_publ_flag
C1 C2 1.363(10) . ?
C1 C6 1.386(10) . ?
C1 O1 1.399(8) . ?
C2 C3 1.389(12) . ?
C3 C4 1.374(12) . ?
C4 C5 1.357(12) . ?
C5 C6 1.396(12) . ?
C7 C8 1.365(10) . ?
C7 C12 1.385(10) . ?
C7 O2 1.405(8) . ?
C8 C9 1.385(12) . ?
C9 C10 1.378(14) . ?
C10 C11 1.378(12) . ?
C11 C12 1.386(11) . ?
C13 C14 1.390(11) . ?
C13 C18 1.393(11) . ?
C13 P1 1.798(7) . ?
C14 C15 1.379(10) . ?
C15 C16 1.367(13) . ?
C16 C17 1.374(14) . ?
C17 C18 1.386(12) . ?
C19 C24 1.385(10) . ?
C19 C20 1.387(11) . ?
C19 P1 1.801(7) . ?
C20 C21 1.391(12) . ?
C21 C22 1.331(13) . ?
C22 C23 1.400(13) . ?
C23 C24 1.385(11) . ?
C25 C29 1.432(9) . ?
C25 C26 1.434(10) . ?
C25 P1 1.783(7) . ?
C25 Fe1 2.025(7) . ?
C26 C27 1.417(10) . ?
C26 Fe1 2.046(7) . ?
C27 C28 1.404(11) . ?
C27 Fe1 2.066(7) . ?
C28 C29 1.409(11) . ?
C28 Fe1 2.059(7) . ?
C29 Fe1 2.036(7) . ?
C30 C31 1.401(12) . ?
C30 C34 1.425(11) . ?
C30 Fe1 2.049(8) . ?
C31 C32 1.429(11) . ?
C31 Fe1 2.043(8) . ?
C32 C33 1.427(11) . ?
C32 Fe1 2.034(7) . ?
C33 C34 1.440(9) . ?
C33 P3 1.777(7) . ?
C33 Fe1 2.031(7) . ?
C34 Fe1 2.044(7) . ?
C35 C40 1.378(11) . ?
C35 C36 1.406(11) . ?
C35 P3 1.804(7) . ?
C36 C37 1.395(11) . ?
C37 C38 1.358(14) . ?
C38 C39 1.382(15) . ?
C39 C40 1.382(11) . ?
C41 C46 1.375(10) . ?
C41 C42 1.392(10) . ?
C41 P3 1.801(7) . ?
C42 C43 1.395(12) . ?
C43 C44 1.360(13) . ?
C44 C45 1.377(12) . ?
C45 C46 1.378(11) . ?
C47 C48 1.369(11) . ?
C47 C52 1.373(10) . ?
C47 O3 1.409(8) . ?
C48 C49 1.386(11) . ?
C49 C50 1.371(12) . ?
C50 C51 1.370(12) . ?
C51 C52 1.390(11) . ?
C53 C58 1.377(11) . ?
C53 C54 1.378(11) . ?
C53 O4 1.407(9) . ?
C54 C55 1.403(13) . ?
C55 C56 1.373(14) . ?
C56 C57 1.376(13) . ?
C57 C58 1.386(12) . ?
C59 Cl1 1.52(2) . ?
C59 Cl2 1.810(16) . ?
C60 Cl4 1.730(12) . ?
C60 Cl3 1.754(13) . ?
Ag1 S1 2.3657(17) . ?
Ag1 S1 2.3657(17) 3 ?
Ag2 S2 2.3740(17) . ?
Ag2 S2 2.3741(17) 3_454 ?
F5 Sb1 1.811(8) . ?
F3 Sb1 1.767(10) . ?
N1 P2 1.572(5) . ?
N1 P1 1.592(5) . ?
N2 P4 1.564(5) . ?
N2 P3 1.595(6) . ?
O1 P2 1.590(5) . ?
O2 P2 1.606(5) . ?
O3 P4 1.587(5) . ?
O4 P4 1.594(5) . ?
Sb1 F1 1.531(18) . ?
Sb1 F4 1.793(10) . ?
Sb1 F6A 1.802(16) . ?
Sb1 F2 1.826(9) . ?
Sb1 F6B 1.977(17) . ?
P2 S1 1.982(2) . ?
P4 S2 1.983(2) . ?

loop_
_geom_torsion_atom_site_label_1
_geom_torsion_atom_site_label_2
_geom_torsion_atom_site_label_3
_geom_torsion_atom_site_label_4
_geom_torsion
_geom_torsion_site_symmetry_1
_geom_torsion_site_symmetry_2
_geom_torsion_site_symmetry_3
_geom_torsion_site_symmetry_4
_geom_torsion_publ_flag
C6 C1 C2 C3 -1.4(11) . . . . ?
O1 C1 C2 C3 -176.3(6) . . . . ?
C1 C2 C3 C4 -0.3(11) . . . . ?
C2 C3 C4 C5 1.6(12) . . . . ?
C3 C4 C5 C6 -1.0(13) . . . . ?
C2 C1 C6 C5 1.9(12) . . . . ?
O1 C1 C6 C5 176.8(7) . . . . ?
C4 C5 C6 C1 -0.7(13) . . . . ?
C12 C7 C8 C9 -0.1(13) . . . . ?
O2 C7 C8 C9 -179.4(7) . . . . ?
C7 C8 C9 C10 -0.7(14) . . . . ?
C8 C9 C10 C11 1.6(15) . . . . ?
C9 C10 C11 C12 -1.8(13) . . . . ?
C8 C7 C12 C11 -0.1(11) . . . . ?
O2 C7 C12 C11 179.3(6) . . . . ?
C10 C11 C12 C7 1.0(12) . . . . ?
C18 C13 C14 C15 -0.5(11) . . . . ?
P1 C13 C14 C15 178.7(6) . . . . ?
C13 C14 C15 C16 0.4(12) . . . . ?
C14 C15 C16 C17 0.3(13) . . . . ?
C15 C16 C17 C18 -1.0(14) . . . . ?
C16 C17 C18 C13 0.9(13) . . . . ?
C14 C13 C18 C17 -0.1(11) . . . . ?
P1 C13 C18 C17 -179.3(7) . . . . ?
C24 C19 C20 C21 -0.9(12) . . . . ?
P1 C19 C20 C21 175.5(7) . . . . ?
C19 C20 C21 C22 -0.3(14) . . . . ?
C20 C21 C22 C23 0.5(14) . . . . ?
C21 C22 C23 C24 0.5(13) . . . . ?
C22 C23 C24 C19 -1.6(11) . . . . ?
C20 C19 C24 C23 1.8(10) . . . . ?
P1 C19 C24 C23 -174.6(6) . . . . ?
C29 C25 C26 C27 0.1(8) . . . . ?
P1 C25 C26 C27 -179.0(5) . . . . ?
Fe1 C25 C26 C27 60.1(5) . . . . ?
C29 C25 C26 Fe1 -60.1(5) . . . . ?
P1 C25 C26 Fe1 120.9(5) . . . . ?
C25 C26 C27 C28 0.1(9) . . . . ?
Fe1 C26 C27 C28 58.9(5) . . . . ?
C25 C26 C27 Fe1 -58.9(5) . . . . ?
C26 C27 C28 C29 -0.2(9) . . . . ?
Fe1 C27 C28 C29 58.3(5) . . . . ?
C26 C27 C28 Fe1 -58.5(5) . . . . ?
C27 C28 C29 C25 0.2(8) . . . . ?
Fe1 C28 C29 C25 59.4(5) . . . . ?
C27 C28 C29 Fe1 -59.2(5) . . . . ?
C26 C25 C29 C28 -0.2(8) . . . . ?
P1 C25 C29 C28 178.8(5) . . . . ?
Fe1 C25 C29 C28 -60.5(5) . . . . ?
C26 C25 C29 Fe1 60.3(5) . . . . ?
P1 C25 C29 Fe1 -120.7(6) . . . . ?
C34 C30 C31 C32 -0.2(9) . . . . ?
Fe1 C30 C31 C32 -58.6(5) . . . . ?
C34 C30 C31 Fe1 58.4(5) . . . . ?
C30 C31 C32 C33 -0.3(9) . . . . ?
Fe1 C31 C32 C33 -59.5(5) . . . . ?
C30 C31 C32 Fe1 59.2(5) . . . . ?
C31 C32 C33 C34 0.6(8) . . . . ?
Fe1 C32 C33 C34 -59.2(5) . . . . ?
C31 C32 C33 P3 -177.4(5) . . . . ?
Fe1 C32 C33 P3 122.7(5) . . . . ?
C31 C32 C33 Fe1 59.9(5) . . . . ?
C31 C30 C34 C33 0.6(8) . . . . ?
Fe1 C30 C34 C33 59.2(4) . . . . ?
C31 C30 C34 Fe1 -58.6(5) . . . . ?
C32 C33 C34 C30 -0.7(8) . . . . ?
P3 C33 C34 C30 177.3(5) . . . . ?
Fe1 C33 C34 C30 -59.8(5) . . . . ?
C32 C33 C34 Fe1 59.1(5) . . . . ?
P3 C33 C34 Fe1 -122.9(5) . . . . ?
C40 C35 C36 C37 0.6(11) . . . . ?
P3 C35 C36 C37 179.7(6) . . . . ?
C35 C36 C37 C38 0.9(12) . . . . ?
C36 C37 C38 C39 -1.6(14) . . . . ?
C37 C38 C39 C40 0.8(14) . . . . ?
C36 C35 C40 C39 -1.4(11) . . . . ?
P3 C35 C40 C39 179.6(6) . . . . ?
C38 C39 C40 C35 0.7(13) . . . . ?
C46 C41 C42 C43 -0.8(11) . . . . ?
P3 C41 C42 C43 177.8(6) . . . . ?
C41 C42 C43 C44 -1.1(13) . . . . ?
C42 C43 C44 C45 2.4(13) . . . . ?
C43 C44 C45 C46 -1.8(13) . . . . ?
C42 C41 C46 C45 1.4(11) . . . . ?
P3 C41 C46 C45 -177.3(6) . . . . ?
C44 C45 C46 C41 -0.1(12) . . . . ?
C52 C47 C48 C49 -2.3(12) . . . . ?
O3 C47 C48 C49 -177.1(7) . . . . ?
C47 C48 C49 C50 1.1(13) . . . . ?
C48 C49 C50 C51 0.0(13) . . . . ?
C49 C50 C51 C52 -0.1(12) . . . . ?
C48 C47 C52 C51 2.3(11) . . . . ?
O3 C47 C52 C51 176.9(6) . . . . ?
C50 C51 C52 C47 -1.1(11) . . . . ?
C58 C53 C54 C55 0.8(16) . . . . ?
O4 C53 C54 C55 -176.2(9) . . . . ?
C53 C54 C55 C56 -0.1(19) . . . . ?
C54 C55 C56 C57 0.0(18) . . . . ?
C55 C56 C57 C58 -0.5(16) . . . . ?
C54 C53 C58 C57 -1.3(13) . . . . ?
O4 C53 C58 C57 175.7(7) . . . . ?
C56 C57 C58 C53 1.2(14) . . . . ?
C29 C25 Fe1 C33 -54.7(7) . . . . ?
C26 C25 Fe1 C33 -172.9(5) . . . . ?
P1 C25 Fe1 C33 67.7(8) . . . . ?
C29 C25 Fe1 C32 145.4(13) . . . . ?
C26 C25 Fe1 C32 27.2(15) . . . . ?
P1 C25 Fe1 C32 -92.2(14) . . . . ?
C26 C25 Fe1 C29 -118.2(6) . . . . ?
P1 C25 Fe1 C29 122.4(7) . . . . ?
C29 C25 Fe1 C31 -176.0(5) . . . . ?
C26 C25 Fe1 C31 65.8(5) . . . . ?
P1 C25 Fe1 C31 -53.6(6) . . . . ?
C29 C25 Fe1 C34 -91.7(5) . . . . ?
C26 C25 Fe1 C34 150.1(4) . . . . ?
P1 C25 Fe1 C34 30.6(6) . . . . ?
C29 C25 Fe1 C26 118.2(6) . . . . ?
P1 C25 Fe1 C26 -119.4(7) . . . . ?
C29 C25 Fe1 C30 -135.6(4) . . . . ?
C26 C25 Fe1 C30 106.2(5) . . . . ?
P1 C25 Fe1 C30 -13.2(6) . . . . ?
C29 C25 Fe1 C28 37.7(4) . . . . ?
C26 C25 Fe1 C28 -80.5(4) . . . . ?
P1 C25 Fe1 C28 160.0(6) . . . . ?
C29 C25 Fe1 C27 80.6(5) . . . . ?
C26 C25 Fe1 C27 -37.6(4) . . . . ?
P1 C25 Fe1 C27 -157.0(6) . . . . ?
C32 C33 Fe1 C25 -173.6(5) . . . . ?
C34 C33 Fe1 C25 -53.9(7) . . . . ?
P3 C33 Fe1 C25 66.8(8) . . . . ?
C34 C33 Fe1 C32 119.7(6) . . . . ?
P3 C33 Fe1 C32 -119.6(7) . . . . ?
C32 C33 Fe1 C29 148.9(4) . . . . ?
C34 C33 Fe1 C29 -91.4(5) . . . . ?
P3 C33 Fe1 C29 29.2(6) . . . . ?
C32 C33 Fe1 C31 -38.3(4) . . . . ?
C34 C33 Fe1 C31 81.4(5) . . . . ?
P3 C33 Fe1 C31 -158.0(6) . . . . ?
C32 C33 Fe1 C34 -119.7(6) . . . . ?
P3 C33 Fe1 C34 120.7(7) . . . . ?
C32 C33 Fe1 C26 28.5(15) . . . . ?
C34 C33 Fe1 C26 148.2(13) . . . . ?
P3 C33 Fe1 C26 -91.1(14) . . . . ?
C32 C33 Fe1 C30 -81.5(5) . . . . ?
C34 C33 Fe1 C30 38.2(4) . . . . ?
P3 C33 Fe1 C30 158.9(6) . . . . ?
C32 C33 Fe1 C28 105.5(5) . . . . ?
C34 C33 Fe1 C28 -134.8(4) . . . . ?
P3 C33 Fe1 C28 -14.2(6) . . . . ?
C32 C33 Fe1 C27 65.2(5) . . . . ?
C34 C33 Fe1 C27 -175.0(4) . . . . ?
P3 C33 Fe1 C27 -54.4(7) . . . . ?
C33 C32 Fe1 C25 165.1(12) . . . . ?
C31 C32 Fe1 C25 46.8(16) . . . . ?
C31 C32 Fe1 C33 -118.3(6) . . . . ?
C33 C32 Fe1 C29 -60.1(7) . . . . ?
C31 C32 Fe1 C29 -178.4(6) . . . . ?
C33 C32 Fe1 C31 118.3(6) . . . . ?
C33 C32 Fe1 C34 37.8(4) . . . . ?
C31 C32 Fe1 C34 -80.5(5) . . . . ?
C33 C32 Fe1 C26 -172.5(4) . . . . ?
C31 C32 Fe1 C26 69.2(6) . . . . ?
C33 C32 Fe1 C30 81.6(5) . . . . ?
C31 C32 Fe1 C30 -36.7(5) . . . . ?
C33 C32 Fe1 C28 -92.2(5) . . . . ?
C31 C32 Fe1 C28 149.5(5) . . . . ?
C33 C32 Fe1 C27 -133.8(4) . . . . ?
C31 C32 Fe1 C27 107.9(5) . . . . ?
C28 C29 Fe1 C25 118.5(6) . . . . ?
C28 C29 Fe1 C33 -88.4(5) . . . . ?
C25 C29 Fe1 C33 153.1(4) . . . . ?
C28 C29 Fe1 C32 -48.2(8) . . . . ?
C25 C29 Fe1 C32 -166.7(5) . . . . ?
C28 C29 Fe1 C31 138.1(19) . . . . ?
C25 C29 Fe1 C31 20(2) . . . . ?
C28 C29 Fe1 C34 -133.6(4) . . . . ?
C25 C29 Fe1 C34 107.8(4) . . . . ?
C28 C29 Fe1 C26 80.0(4) . . . . ?
C25 C29 Fe1 C26 -38.5(4) . . . . ?
C28 C29 Fe1 C30 -174.8(4) . . . . ?
C25 C29 Fe1 C30 66.7(6) . . . . ?
C25 C29 Fe1 C28 -118.5(6) . . . . ?
C28 C29 Fe1 C27 36.5(4) . . . . ?
C25 C29 Fe1 C27 -82.0(4) . . . . ?
C30 C31 Fe1 C25 71.6(5) . . . . ?
C32 C31 Fe1 C25 -168.3(4) . . . . ?
C30 C31 Fe1 C33 -81.7(5) . . . . ?
C32 C31 Fe1 C33 38.4(5) . . . . ?
C30 C31 Fe1 C32 -120.1(7) . . . . ?
C30 C31 Fe1 C29 55(2) . . . . ?
C32 C31 Fe1 C29 174.9(18) . . . . ?
C30 C31 Fe1 C34 -37.1(4) . . . . ?
C32 C31 Fe1 C34 83.0(5) . . . . ?
C30 C31 Fe1 C26 110.3(5) . . . . ?
C32 C31 Fe1 C26 -129.6(5) . . . . ?
C32 C31 Fe1 C30 120.1(7) . . . . ?
C30 C31 Fe1 C28 -176.0(5) . . . . ?
C32 C31 Fe1 C28 -55.9(7) . . . . ?
C30 C31 Fe1 C27 152.5(4) . . . . ?
C32 C31 Fe1 C27 -87.4(5) . . . . ?
C30 C34 Fe1 C25 -88.5(5) . . . . ?
C33 C34 Fe1 C25 153.5(4) . . . . ?
C30 C34 Fe1 C33 118.1(6) . . . . ?
C30 C34 Fe1 C32 80.5(5) . . . . ?
C33 C34 Fe1 C32 -37.6(4) . . . . ?
C30 C34 Fe1 C29 -133.6(4) . . . . ?
C33 C34 Fe1 C29 108.3(4) . . . . ?
C30 C34 Fe1 C31 36.5(4) . . . . ?
C33 C34 Fe1 C31 -81.6(4) . . . . ?
C30 C34 Fe1 C26 -49.2(8) . . . . ?
C33 C34 Fe1 C26 -167.3(5) . . . . ?
C33 C34 Fe1 C30 -118.1(6) . . . . ?
C30 C34 Fe1 C28 -174.1(5) . . . . ?
C33 C34 Fe1 C28 67.8(6) . . . . ?
C30 C34 Fe1 C27 142.5(19) . . . . ?
C33 C34 Fe1 C27 24(2) . . . . ?
C27 C26 Fe1 C25 -118.8(6) . . . . ?
C27 C26 Fe1 C33 45.0(15) . . . . ?
C25 C26 Fe1 C33 163.8(12) . . . . ?
C27 C26 Fe1 C32 68.3(6) . . . . ?
C25 C26 Fe1 C32 -172.9(4) . . . . ?
C27 C26 Fe1 C29 -80.2(5) . . . . ?
C25 C26 Fe1 C29 38.6(4) . . . . ?
C27 C26 Fe1 C31 107.9(5) . . . . ?
C25 C26 Fe1 C31 -133.3(4) . . . . ?
C27 C26 Fe1 C34 -177.1(6) . . . . ?
C25 C26 Fe1 C34 -58.3(7) . . . . ?
C27 C26 Fe1 C30 149.8(5) . . . . ?
C25 C26 Fe1 C30 -91.4(5) . . . . ?
C27 C26 Fe1 C28 -36.8(5) . . . . ?
C25 C26 Fe1 C28 82.0(5) . . . . ?
C25 C26 Fe1 C27 118.8(6) . . . . ?
C31 C30 Fe1 C25 -129.4(4) . . . . ?
C34 C30 Fe1 C25 109.9(4) . . . . ?
C31 C30 Fe1 C33 81.9(5) . . . . ?
C34 C30 Fe1 C33 -38.8(4) . . . . ?
C31 C30 Fe1 C32 37.6(4) . . . . ?
C34 C30 Fe1 C32 -83.1(5) . . . . ?
C31 C30 Fe1 C29 -169.4(4) . . . . ?
C34 C30 Fe1 C29 69.8(5) . . . . ?
C34 C30 Fe1 C31 -120.7(6) . . . . ?
C31 C30 Fe1 C34 120.7(6) . . . . ?
C31 C30 Fe1 C26 -85.0(5) . . . . ?
C34 C30 Fe1 C26 154.2(4) . . . . ?
C31 C30 Fe1 C28 160(2) . . . . ?
C34 C30 Fe1 C28 40(3) . . . . ?
C31 C30 Fe1 C27 -49.3(7) . . . . ?
C34 C30 Fe1 C27 -170.0(5) . . . . ?
C27 C28 Fe1 C25 81.9(5) . . . . ?
C29 C28 Fe1 C25 -38.6(4) . . . . ?
C27 C28 Fe1 C33 -129.5(4) . . . . ?
C29 C28 Fe1 C33 110.0(4) . . . . ?
C27 C28 Fe1 C32 -85.2(5) . . . . ?
C29 C28 Fe1 C32 154.3(4) . . . . ?
C27 C28 Fe1 C29 120.5(6) . . . . ?
C27 C28 Fe1 C31 -48.4(7) . . . . ?
C29 C28 Fe1 C31 -168.9(5) . . . . ?
C27 C28 Fe1 C34 -170.2(4) . . . . ?
C29 C28 Fe1 C34 69.3(5) . . . . ?
C27 C28 Fe1 C26 37.3(4) . . . . ?
C29 C28 Fe1 C26 -83.2(4) . . . . ?
C27 C28 Fe1 C30 154(2) . . . . ?
C29 C28 Fe1 C30 34(3) . . . . ?
C29 C28 Fe1 C27 -120.5(6) . . . . ?
C28 C27 Fe1 C25 -81.6(5) . . . . ?
C26 C27 Fe1 C25 38.4(5) . . . . ?
C28 C27 Fe1 C33 71.6(6) . . . . ?
C26 C27 Fe1 C33 -168.4(4) . . . . ?
C28 C27 Fe1 C32 110.0(5) . . . . ?
C26 C27 Fe1 C32 -130.0(5) . . . . ?
C28 C27 Fe1 C29 -36.9(4) . . . . ?
C26 C27 Fe1 C29 83.1(5) . . . . ?
C28 C27 Fe1 C31 153.0(4) . . . . ?
C26 C27 Fe1 C31 -87.0(5) . . . . ?
C28 C27 Fe1 C34 51(2) . . . . ?
C26 C27 Fe1 C34 170.6(18) . . . . ?
C28 C27 Fe1 C26 -120.0(7) . . . . ?
C28 C27 Fe1 C30 -174.8(5) . . . . ?
C26 C27 Fe1 C30 -54.8(7) . . . . ?
C26 C27 Fe1 C28 120.0(7) . . . . ?
C2 C1 O1 P2 -104.0(7) . . . . ?
C6 C1 O1 P2 81.0(8) . . . . ?
C8 C7 O2 P2 -89.5(7) . . . . ?
C12 C7 O2 P2 91.1(7) . . . . ?
C48 C47 O3 P4 -114.7(7) . . . . ?
C52 C47 O3 P4 70.5(8) . . . . ?
C58 C53 O4 P4 98.6(7) . . . . ?
C54 C53 O4 P4 -84.3(9) . . . . ?
P2 N1 P1 C25 74.1(5) . . . . ?
P2 N1 P1 C13 -49.5(6) . . . . ?
P2 N1 P1 C19 -167.5(4) . . . . ?
C29 C25 P1 N1 142.5(6) . . . . ?
C26 C25 P1 N1 -38.6(7) . . . . ?
Fe1 C25 P1 N1 51.3(5) . . . . ?
C29 C25 P1 C13 -90.5(6) . . . . ?
C26 C25 P1 C13 88.3(7) . . . . ?
Fe1 C25 P1 C13 178.2(4) . . . . ?
C29 C25 P1 C19 23.3(7) . . . . ?
C26 C25 P1 C19 -157.8(6) . . . . ?
Fe1 C25 P1 C19 -67.9(5) . . . . ?
C14 C13 P1 N1 -48.4(7) . . . . ?
C18 C13 P1 N1 130.7(6) . . . . ?
C14 C13 P1 C25 -175.7(6) . . . . ?
C18 C13 P1 C25 3.5(7) . . . . ?
C14 C13 P1 C19 70.4(6) . . . . ?
C18 C13 P1 C19 -110.4(6) . . . . ?
C24 C19 P1 N1 -28.0(6) . . . . ?
C20 C19 P1 N1 155.6(6) . . . . ?
C24 C19 P1 C25 95.1(6) . . . . ?
C20 C19 P1 C25 -81.3(7) . . . . ?
C24 C19 P1 C13 -150.5(5) . . . . ?
C20 C19 P1 C13 33.1(7) . . . . ?
P1 N1 P2 O1 -116.0(5) . . . . ?
P1 N1 P2 O2 138.2(4) . . . . ?
P1 N1 P2 S1 11.9(5) . . . . ?
C1 O1 P2 N1 -178.0(5) . . . . ?
C1 O1 P2 O2 -65.8(5) . . . . ?
C1 O1 P2 S1 53.7(5) . . . . ?
C7 O2 P2 N1 -61.5(5) . . . . ?
C7 O2 P2 O1 -171.9(5) . . . . ?
C7 O2 P2 S1 66.7(5) . . . . ?
P4 N2 P3 C33 78.6(5) . . . . ?
P4 N2 P3 C41 -161.5(5) . . . . ?
P4 N2 P3 C35 -44.4(6) . . . . ?
C32 C33 P3 N2 -19.1(7) . . . . ?
C34 C33 P3 N2 163.1(5) . . . . ?
Fe1 C33 P3 N2 71.6(5) . . . . ?
C32 C33 P3 C41 -138.0(6) . . . . ?
C34 C33 P3 C41 44.2(7) . . . . ?
Fe1 C33 P3 C41 -47.3(6) . . . . ?
C32 C33 P3 C35 108.0(6) . . . . ?
C34 C33 P3 C35 -69.8(6) . . . . ?
Fe1 C33 P3 C35 -161.4(4) . . . . ?
C46 C41 P3 N2 -16.5(6) . . . . ?
C42 C41 P3 N2 164.9(6) . . . . ?
C46 C41 P3 C33 105.3(6) . . . . ?
C42 C41 P3 C33 -73.3(6) . . . . ?
C46 C41 P3 C35 -139.4(6) . . . . ?
C42 C41 P3 C35 41.9(7) . . . . ?
C40 C35 P3 N2 124.3(6) . . . . ?
C36 C35 P3 N2 -54.7(7) . . . . ?
C40 C35 P3 C33 -1.3(7) . . . . ?
C36 C35 P3 C33 179.7(6) . . . . ?
C40 C35 P3 C41 -117.5(6) . . . . ?
C36 C35 P3 C41 63.4(6) . . . . ?
P3 N2 P4 O3 -117.5(5) . . . . ?
P3 N2 P4 O4 136.6(5) . . . . ?
P3 N2 P4 S2 8.2(6) . . . . ?
C47 O3 P4 N2 175.5(5) . . . . ?
C47 O3 P4 O4 -72.2(6) . . . . ?
C47 O3 P4 S2 46.9(6) . . . . ?
C53 O4 P4 N2 -53.4(6) . . . . ?
C53 O4 P4 O3 -163.6(5) . . . . ?
C53 O4 P4 S2 77.5(5) . . . . ?
N1 P2 S1 Ag1 -173.3(2) . . . . ?
O1 P2 S1 Ag1 -49.9(2) . . . . ?
O2 P2 S1 Ag1 62.3(2) . . . . ?
S1 Ag1 S1 P2 70(28) 3 . . . ?
N2 P4 S2 Ag2 172.0(2) . . . . ?
O3 P4 S2 Ag2 -65.6(2) . . . . ?
O4 P4 S2 Ag2 45.5(2) . . . . ?
S2 Ag2 S2 P4 -58(100) 3_454 . . . ?
